data_4519096
loop_
_publ_author_name
'Chen, Ke'
'Zhu, Hongdan'
'Li, Yuling'
'Peng, Qian'
'Guo, Yinlong'
'Wang, Xiaoming'

_publ_section_title
;
 Dinuclear Cobalt Complex-Catalyzed Stereodivergent Semireduction of
 Alkynes: Switchable Selectivities Controlled by H2O
;
_journal_name_full 'ACS Catalysis'
_journal_page_first 13696
_journal_page_last 13705
_journal_paper_doi 10.1021/acscatal.1c04141
_journal_year 2021
_chemical_formula_moiety '0.5(C48 H40 O4 Si4)'
_chemical_formula_sum 'C24 H20 O2 Si2'
_chemical_formula_weight 396.58
_space_group_crystal_system triclinic
_space_group_IT_number 2
_space_group_name_Hall '-P 1'
_space_group_name_H-M_alt 'P -1'
_atom_sites_solution_hydrogens geom
_atom_sites_solution_primary dual
_audit_creation_date 2019-11-26
_audit_creation_method
;
Olex2 1.2
(compiled 2018.05.29 svn.r3508 for OlexSys, GUI svn.r5506)
;
_cell_angle_alpha 83.3240(10)
_cell_angle_beta 83.8100(10)
_cell_angle_gamma 76.0750(10)
_cell_formula_units_Z 4
_cell_length_a 10.66780(10)
_cell_length_b 10.72300(10)
_cell_length_c 18.8751(3)
_cell_measurement_reflns_used 9913
_cell_measurement_temperature 173(2)
_cell_measurement_theta_max 54.914
_cell_measurement_theta_min 3.728
_cell_volume 2074.32(4)
_computing_cell_refinement 'SAINT v8.37A (Bruker, 2015)'
_computing_data_reduction 'SAINT v8.37A (Bruker, 2015)'
_computing_molecular_graphics 'Olex2 (Dolomanov et al., 2009)'
_computing_publication_material 'Olex2 (Dolomanov et al., 2009)'
_computing_structure_refinement 'ShelXL (Sheldrick, 2015)'
_computing_structure_solution 'ShelXT (Sheldrick, 2015)'
_diffrn_ambient_temperature 172.99
_diffrn_measured_fraction_theta_full 0.998
_diffrn_measured_fraction_theta_max 0.997
_diffrn_measurement_device_type 'Bruker D8 Venture'
_diffrn_measurement_method '\f and \w scans'
_diffrn_radiation_type GaK\a
_diffrn_radiation_wavelength 1.34139
_diffrn_reflns_av_R_equivalents 0.0351
_diffrn_reflns_av_unetI/netI 0.0233
_diffrn_reflns_Laue_measured_fraction_full 0.998
_diffrn_reflns_Laue_measured_fraction_max 0.997
_diffrn_reflns_limit_h_max 13
_diffrn_reflns_limit_h_min -13
_diffrn_reflns_limit_k_max 13
_diffrn_reflns_limit_k_min -13
_diffrn_reflns_limit_l_max 23
_diffrn_reflns_limit_l_min -23
_diffrn_reflns_number 34805
_diffrn_reflns_point_group_measured_fraction_full 0.998
_diffrn_reflns_point_group_measured_fraction_max 0.997
_diffrn_reflns_theta_full 53.594
_diffrn_reflns_theta_max 54.935
_diffrn_reflns_theta_min 3.711
_diffrn_standards_number 0
_exptl_absorpt_coefficient_mu 1.087
_exptl_absorpt_correction_T_max 0.7508
_exptl_absorpt_correction_T_min 0.6229
_exptl_absorpt_correction_type multi-scan
_exptl_absorpt_process_details
'SADABS-2016/2 (Bruker,2016/2) was used for absorption correction. wR2(int) was 0.0987 before and 0.0457 after correction. The Ratio of minimum to maximum transmission is 0.8296. The \l/2 correction factor is Not present.'
_exptl_crystal_colour colourless
_exptl_crystal_density_diffrn 1.270
_exptl_crystal_description block
_exptl_crystal_F_000 832
_exptl_crystal_size_max 0.15
_exptl_crystal_size_mid 0.08
_exptl_crystal_size_min 0.06
_refine_diff_density_max 0.268
_refine_diff_density_min -0.363
_refine_diff_density_rms 0.057
_refine_ls_extinction_method none
_refine_ls_goodness_of_fit_ref 1.037
_refine_ls_hydrogen_treatment constr
_refine_ls_matrix_type full
_refine_ls_number_parameters 505
_refine_ls_number_reflns 7848
_refine_ls_number_restraints 0
_refine_ls_restrained_S_all 1.037
_refine_ls_R_factor_all 0.0370
_refine_ls_R_factor_gt 0.0335
_refine_ls_shift/su_max 0.002
_refine_ls_shift/su_mean 0.000
_refine_ls_structure_factor_coef Fsqd
_refine_ls_weighting_details 'w=1/[\s^2^(Fo^2^)+(0.0478P)^2^+0.8014P] where P=(Fo^2^+2Fc^2^)/3'
_refine_ls_weighting_scheme calc
_refine_ls_wR_factor_gt 0.0893
_refine_ls_wR_factor_ref 0.0919
_reflns_Friedel_coverage 0.000
_reflns_number_gt 7231
_reflns_number_total 7848
_reflns_threshold_expression 'I > 2\s(I)'
_cod_data_source_file cs1c04141_si_003.cif
_cod_data_source_block mj19759_0m
_cod_database_code 4519096
_shelx_shelxl_version_number 2016/6
_shelx_space_group_comment
;
The symmetry employed for this shelxl refinement is uniquely defined
by the following loop, which should always be used as a source of
symmetry information in preference to the above space-group names.
They are only intended as comments.
;
_shelx_estimated_absorpt_t_max 0.938
_shelx_estimated_absorpt_t_min 0.854
_olex2_refinement_description
;
1. Fixed Uiso
 At 1.2 times of:
  All C(H) groups
2.a Aromatic/amide H refined with riding coordinates:
 C2(H2), C3(H3), C4(H4), C5(H5), C6(H6), C8(H8), C9(H9), C10(H10), C11(H11),
 C12(H12), C14(H14), C15(H15), C16(H16), C17(H17), C18(H18), C20(H20), C21(H21),
  C22(H22), C23(H23), C24(H24), C26(H26), C27(H27), C28(H28), C29(H29),
 C30(H30), C32(H32), C33(H33), C34(H34), C35(H35), C36(H36), C38(H38), C39(H39),
  C40(H40), C41(H41), C42(H42), C44(H44), C45(H45), C46(H46), C47(H47), C48(H48)
;
_olex2_submission_special_instructions 'No special instructions were received'

loop_
_space_group_symop_operation_xyz
'x, y, z'
'-x, -y, -z'

loop_
_atom_site_label
_atom_site_type_symbol
_atom_site_fract_x
_atom_site_fract_y
_atom_site_fract_z
_atom_site_U_iso_or_equiv
_atom_site_adp_type
_atom_site_occupancy
_atom_site_site_symmetry_order
_atom_site_calc_flag
_atom_site_refinement_flags_posn
_atom_site_refinement_flags_adp
_atom_site_refinement_flags_occupancy
_atom_site_disorder_assembly
_atom_site_disorder_group
Si1 Si 0.66785(4) 0.82480(3) 0.51080(2) 0.02505(10) Uani 1 1 d . . . . .
Si2 Si 0.38477(4) 0.88571(3) 0.45400(2) 0.02466(10) Uani 1 1 d . . . . .
O1 O 0.66877(10) 0.96046(9) 0.54055(6) 0.0317(2) Uani 1 1 d . . . . .
O2 O 0.53148(10) 0.83716(10) 0.47685(6) 0.0347(2) Uani 1 1 d . . . . .
C1 C 0.80147(14) 0.78702(14) 0.43975(8) 0.0295(3) Uani 1 1 d . . . . .
C2 C 0.8142(2) 0.87595(18) 0.38130(10) 0.0507(5) Uani 1 1 d . . . . .
H2 H 0.752442 0.956149 0.377402 0.061 Uiso 1 1 calc R . . . .
C3 C 0.9157(2) 0.8499(2) 0.32840(11) 0.0643(6) Uani 1 1 d . . . . .
H3 H 0.922808 0.912392 0.289083 0.077 Uiso 1 1 calc R . . . .
C4 C 1.0053(2) 0.7348(2) 0.33263(11) 0.0541(5) Uani 1 1 d . . . . .
H4 H 1.074974 0.717862 0.296612 0.065 Uiso 1 1 calc R . . . .
C5 C 0.99444(19) 0.64431(19) 0.38874(11) 0.0520(5) Uani 1 1 d . . . . .
H5 H 1.055398 0.563455 0.391245 0.062 Uiso 1 1 calc R . . . .
C6 C 0.89407(17) 0.67074(16) 0.44215(10) 0.0432(4) Uani 1 1 d . . . . .
H6 H 0.888515 0.607683 0.481388 0.052 Uiso 1 1 calc R . . . .
C7 C 0.68221(13) 0.69818(13) 0.58690(8) 0.0275(3) Uani 1 1 d . . . . .
C8 C 0.70262(18) 0.72153(15) 0.65493(9) 0.0393(4) Uani 1 1 d . . . . .
H8 H 0.714855 0.803595 0.662727 0.047 Uiso 1 1 calc R . . . .
C9 C 0.7054(2) 0.62671(18) 0.71187(10) 0.0504(5) Uani 1 1 d . . . . .
H9 H 0.719406 0.644542 0.758147 0.060 Uiso 1 1 calc R . . . .
C10 C 0.68818(18) 0.50730(16) 0.70178(10) 0.0443(4) Uani 1 1 d . . . . .
H10 H 0.688752 0.443226 0.741069 0.053 Uiso 1 1 calc R . . . .
C11 C 0.67013(18) 0.48112(15) 0.63477(10) 0.0429(4) Uani 1 1 d . . . . .
H11 H 0.660026 0.398090 0.627332 0.052 Uiso 1 1 calc R . . . .
C12 C 0.66660(16) 0.57550(15) 0.57788(9) 0.0366(4) Uani 1 1 d . . . . .
H12 H 0.653285 0.556433 0.531743 0.044 Uiso 1 1 calc R . . . .
C13 C 0.38616(15) 0.85423(13) 0.35931(8) 0.0295(3) Uani 1 1 d . . . . .
C14 C 0.27610(18) 0.90201(16) 0.32175(9) 0.0409(4) Uani 1 1 d . . . . .
H14 H 0.200648 0.952568 0.344936 0.049 Uiso 1 1 calc R . . . .
C15 C 0.2744(2) 0.87735(19) 0.25123(10) 0.0529(5) Uani 1 1 d . . . . .
H15 H 0.198554 0.911578 0.226637 0.064 Uiso 1 1 calc R . . . .
C16 C 0.3816(2) 0.8039(2) 0.21729(10) 0.0555(5) Uani 1 1 d . . . . .
H16 H 0.380241 0.786715 0.169169 0.067 Uiso 1 1 calc R . . . .
C17 C 0.4916(2) 0.7549(2) 0.25279(11) 0.0557(5) Uani 1 1 d . . . . .
H17 H 0.565889 0.703403 0.229135 0.067 Uiso 1 1 calc R . . . .
C18 C 0.49463(17) 0.78031(17) 0.32333(10) 0.0413(4) Uani 1 1 d . . . . .
H18 H 0.571478 0.746872 0.347109 0.050 Uiso 1 1 calc R . . . .
C19 C 0.27559(15) 0.80187(14) 0.51524(8) 0.0299(3) Uani 1 1 d . . . . .
C20 C 0.31879(19) 0.67742(16) 0.54706(9) 0.0412(4) Uani 1 1 d . . . . .
H20 H 0.406633 0.633515 0.537676 0.049 Uiso 1 1 calc R . . . .
C21 C 0.2359(2) 0.61585(19) 0.59239(10) 0.0545(5) Uani 1 1 d . . . . .
H21 H 0.267861 0.531039 0.613878 0.065 Uiso 1 1 calc R . . . .
C22 C 0.1090(2) 0.6766(2) 0.60619(11) 0.0601(6) Uani 1 1 d . . . . .
H22 H 0.052527 0.633828 0.636811 0.072 Uiso 1 1 calc R . . . .
C23 C 0.0632(2) 0.7995(2) 0.57565(15) 0.0735(7) Uani 1 1 d . . . . .
H23 H -0.025067 0.842172 0.585072 0.088 Uiso 1 1 calc R . . . .
C24 C 0.14636(19) 0.8616(2) 0.53082(13) 0.0571(5) Uani 1 1 d . . . . .
H24 H 0.113893 0.947088 0.510357 0.068 Uiso 1 1 calc R . . . .
Si3 Si 0.41609(3) 0.85190(3) 0.95775(2) 0.02185(9) Uani 1 1 d . . . . .
Si4 Si 0.69613(3) 0.86342(3) 0.99682(2) 0.02271(9) Uani 1 1 d . . . . .
O3 O 0.33742(9) 0.99911(9) 0.96928(5) 0.0281(2) Uani 1 1 d . . . . .
O4 O 0.56683(9) 0.83329(10) 0.97184(5) 0.0291(2) Uani 1 1 d . . . . .
C25 C 0.40359(13) 0.82539(13) 0.86351(7) 0.0243(3) Uani 1 1 d . . . . .
C26 C 0.36104(14) 0.72043(14) 0.84587(8) 0.0290(3) Uani 1 1 d . . . . .
H26 H 0.339649 0.659216 0.882898 0.035 Uiso 1 1 calc R . . . .
C27 C 0.34943(16) 0.70387(17) 0.77517(9) 0.0378(4) Uani 1 1 d . . . . .
H27 H 0.321083 0.631356 0.764247 0.045 Uiso 1 1 calc R . . . .
C28 C 0.37892(18) 0.79237(19) 0.72079(9) 0.0449(4) Uani 1 1 d . . . . .
H28 H 0.369826 0.781662 0.672492 0.054 Uiso 1 1 calc R . . . .
C29 C 0.42176(19) 0.89671(18) 0.73691(9) 0.0448(4) Uani 1 1 d . . . . .
H29 H 0.442469 0.957674 0.699532 0.054 Uiso 1 1 calc R . . . .
C30 C 0.43468(16) 0.91287(15) 0.80730(8) 0.0342(3) Uani 1 1 d . . . . .
H30 H 0.465162 0.984535 0.817583 0.041 Uiso 1 1 calc R . . . .
C31 C 0.34325(14) 0.73738(13) 1.02062(7) 0.0253(3) Uani 1 1 d . . . . .
C32 C 0.41568(15) 0.62572(15) 1.05469(8) 0.0319(3) Uani 1 1 d . . . . .
H32 H 0.507572 0.607340 1.047605 0.038 Uiso 1 1 calc R . . . .
C33 C 0.35589(17) 0.54044(16) 1.09899(9) 0.0401(4) Uani 1 1 d . . . . .
H33 H 0.407216 0.464548 1.121806 0.048 Uiso 1 1 calc R . . . .
C34 C 0.22359(17) 0.56487(16) 1.11003(9) 0.0400(4) Uani 1 1 d . . . . .
H34 H 0.183221 0.506755 1.140825 0.048 Uiso 1 1 calc R . . . .
C35 C 0.14973(17) 0.6738(2) 1.07636(12) 0.0559(5) Uani 1 1 d . . . . .
H35 H 0.057863 0.690874 1.083234 0.067 Uiso 1 1 calc R . . . .
C36 C 0.20951(16) 0.75871(18) 1.03232(11) 0.0493(5) Uani 1 1 d . . . . .
H36 H 0.157310 0.833922 1.009394 0.059 Uiso 1 1 calc R . . . .
C37 C 0.81537(13) 0.86317(14) 0.91729(8) 0.0279(3) Uani 1 1 d . . . . .
C38 C 0.80158(16) 0.81249(17) 0.85477(9) 0.0384(4) Uani 1 1 d . . . . .
H38 H 0.725826 0.782798 0.850793 0.046 Uiso 1 1 calc R . . . .
C39 C 0.89721(18) 0.8045(2) 0.79778(10) 0.0486(4) Uani 1 1 d . . . . .
H39 H 0.886058 0.769292 0.755614 0.058 Uiso 1 1 calc R . . . .
C40 C 1.00684(17) 0.84708(18) 0.80220(10) 0.0476(5) Uani 1 1 d . . . . .
H40 H 1.071889 0.840777 0.763374 0.057 Uiso 1 1 calc R . . . .
C41 C 1.02258(18) 0.8986(2) 0.86250(12) 0.0559(5) Uani 1 1 d . . . . .
H41 H 1.098069 0.929379 0.865494 0.067 Uiso 1 1 calc R . . . .
C42 C 0.92783(16) 0.9061(2) 0.91963(11) 0.0477(4) Uani 1 1 d . . . . .
H42 H 0.940345 0.941468 0.961463 0.057 Uiso 1 1 calc R . . . .
C43 C 0.76641(13) 0.73553(14) 1.06629(8) 0.0277(3) Uani 1 1 d . . . . .
C44 C 0.78147(16) 0.76047(17) 1.13506(9) 0.0381(4) Uani 1 1 d . . . . .
H44 H 0.754232 0.846295 1.148255 0.046 Uiso 1 1 calc R . . . .
C45 C 0.83609(19) 0.6612(2) 1.18512(10) 0.0520(5) Uani 1 1 d . . . . .
H45 H 0.845078 0.679802 1.232051 0.062 Uiso 1 1 calc R . . . .
C46 C 0.87680(17) 0.53688(19) 1.16672(11) 0.0517(5) Uani 1 1 d . . . . .
H46 H 0.913730 0.469641 1.200958 0.062 Uiso 1 1 calc R . . . .
C47 C 0.86428(18) 0.50958(17) 1.09910(12) 0.0523(5) Uani 1 1 d . . . . .
H47 H 0.893160 0.423595 1.086298 0.063 Uiso 1 1 calc R . . . .
C48 C 0.80924(17) 0.60788(15) 1.04920(10) 0.0414(4) Uani 1 1 d . . . . .
H48 H 0.800551 0.587906 1.002500 0.050 Uiso 1 1 calc R . . . .

loop_
_atom_site_aniso_label
_atom_site_aniso_U_11
_atom_site_aniso_U_22
_atom_site_aniso_U_33
_atom_site_aniso_U_23
_atom_site_aniso_U_13
_atom_site_aniso_U_12
Si1 0.02427(19) 0.01800(18) 0.0330(2) -0.00164(15) -0.00541(15) -0.00417(14)
Si2 0.02524(19) 0.01871(18) 0.0319(2) -0.00260(14) -0.00598(15) -0.00693(14)
O1 0.0332(5) 0.0209(5) 0.0421(6) -0.0032(4) -0.0087(4) -0.0059(4)
O2 0.0289(6) 0.0289(5) 0.0479(7) -0.0043(5) -0.0111(5) -0.0057(4)
C1 0.0287(7) 0.0265(7) 0.0350(8) -0.0020(6) -0.0054(6) -0.0086(6)
C2 0.0565(12) 0.0391(10) 0.0456(10) 0.0086(8) 0.0037(8) 0.0007(8)
C3 0.0768(15) 0.0566(12) 0.0486(11) 0.0129(10) 0.0154(10) -0.0118(11)
C4 0.0492(11) 0.0571(12) 0.0529(11) -0.0066(9) 0.0155(9) -0.0142(9)
C5 0.0410(10) 0.0438(10) 0.0631(12) -0.0025(9) 0.0114(9) -0.0020(8)
C6 0.0381(9) 0.0345(9) 0.0496(10) 0.0050(7) 0.0056(7) -0.0020(7)
C7 0.0239(7) 0.0221(7) 0.0352(8) -0.0015(6) -0.0002(6) -0.0045(5)
C8 0.0561(11) 0.0277(8) 0.0359(8) -0.0022(6) -0.0017(7) -0.0145(7)
C9 0.0789(14) 0.0411(10) 0.0314(9) 0.0006(7) 0.0003(9) -0.0184(9)
C10 0.0536(11) 0.0330(9) 0.0417(9) 0.0072(7) 0.0075(8) -0.0110(8)
C11 0.0480(10) 0.0239(8) 0.0575(11) 0.0014(7) -0.0003(8) -0.0136(7)
C12 0.0423(9) 0.0255(8) 0.0440(9) -0.0029(7) -0.0071(7) -0.0101(7)
C13 0.0362(8) 0.0223(7) 0.0329(8) -0.0018(6) -0.0010(6) -0.0140(6)
C14 0.0494(10) 0.0357(9) 0.0386(9) -0.0061(7) -0.0120(7) -0.0073(7)
C15 0.0794(14) 0.0477(11) 0.0378(10) -0.0003(8) -0.0192(9) -0.0220(10)
C16 0.0938(17) 0.0528(11) 0.0301(9) -0.0055(8) 0.0047(10) -0.0406(11)
C17 0.0681(13) 0.0539(11) 0.0497(11) -0.0188(9) 0.0265(10) -0.0302(10)
C18 0.0393(9) 0.0398(9) 0.0478(10) -0.0095(7) 0.0078(7) -0.0172(7)
C19 0.0356(8) 0.0280(7) 0.0304(7) -0.0053(6) -0.0053(6) -0.0131(6)
C20 0.0512(10) 0.0310(8) 0.0423(9) -0.0013(7) -0.0008(8) -0.0134(7)
C21 0.0832(15) 0.0388(10) 0.0460(10) 0.0041(8) -0.0004(10) -0.0287(10)
C22 0.0765(15) 0.0626(13) 0.0513(11) -0.0097(10) 0.0175(10) -0.0435(12)
C23 0.0485(12) 0.0694(15) 0.0990(19) -0.0015(13) 0.0233(12) -0.0225(11)
C24 0.0379(10) 0.0468(11) 0.0821(15) 0.0072(10) 0.0056(9) -0.0119(8)
Si3 0.01953(18) 0.02139(18) 0.02495(19) -0.00134(14) -0.00373(14) -0.00492(14)
Si4 0.01742(18) 0.02220(19) 0.02770(19) -0.00229(14) -0.00385(14) -0.00218(14)
O3 0.0263(5) 0.0241(5) 0.0335(5) -0.0044(4) -0.0046(4) -0.0033(4)
O4 0.0216(5) 0.0305(5) 0.0359(5) -0.0049(4) -0.0056(4) -0.0055(4)
C25 0.0206(6) 0.0240(7) 0.0274(7) -0.0021(5) -0.0028(5) -0.0033(5)
C26 0.0285(7) 0.0287(7) 0.0310(7) -0.0024(6) -0.0025(6) -0.0090(6)
C27 0.0385(9) 0.0419(9) 0.0384(9) -0.0136(7) -0.0030(7) -0.0150(7)
C28 0.0509(10) 0.0600(11) 0.0268(8) -0.0081(8) -0.0028(7) -0.0171(9)
C29 0.0589(11) 0.0488(10) 0.0278(8) 0.0047(7) -0.0004(7) -0.0196(9)
C30 0.0411(9) 0.0299(8) 0.0331(8) 0.0004(6) -0.0024(6) -0.0132(7)
C31 0.0261(7) 0.0263(7) 0.0237(7) -0.0014(5) -0.0042(5) -0.0062(5)
C32 0.0275(7) 0.0318(8) 0.0325(8) 0.0009(6) -0.0011(6) -0.0014(6)
C33 0.0431(9) 0.0315(8) 0.0384(9) 0.0090(7) -0.0016(7) -0.0009(7)
C34 0.0437(9) 0.0375(9) 0.0372(9) 0.0087(7) 0.0015(7) -0.0140(7)
C35 0.0273(9) 0.0582(12) 0.0746(14) 0.0251(10) -0.0001(8) -0.0119(8)
C36 0.0261(8) 0.0464(10) 0.0671(12) 0.0262(9) -0.0068(8) -0.0057(7)
C37 0.0213(7) 0.0253(7) 0.0336(7) 0.0011(6) -0.0027(6) -0.0004(5)
C38 0.0334(8) 0.0445(9) 0.0373(9) -0.0069(7) 0.0025(7) -0.0098(7)
C39 0.0457(10) 0.0582(11) 0.0363(9) -0.0056(8) 0.0072(8) -0.0050(9)
C40 0.0348(9) 0.0481(10) 0.0475(10) 0.0083(8) 0.0123(8) 0.0015(8)
C41 0.0276(9) 0.0676(13) 0.0723(14) -0.0051(11) 0.0084(9) -0.0166(9)
C42 0.0282(8) 0.0659(12) 0.0525(11) -0.0157(9) 0.0014(7) -0.0149(8)
C43 0.0191(6) 0.0276(7) 0.0355(8) 0.0017(6) -0.0039(5) -0.0054(5)
C44 0.0340(8) 0.0406(9) 0.0345(8) 0.0007(7) -0.0043(6) 0.0002(7)
C45 0.0449(10) 0.0676(13) 0.0361(9) 0.0123(9) -0.0078(8) -0.0047(9)
C46 0.0366(9) 0.0484(11) 0.0619(12) 0.0282(9) -0.0089(8) -0.0078(8)
C47 0.0426(10) 0.0262(8) 0.0857(15) 0.0105(9) -0.0149(10) -0.0063(7)
C48 0.0405(9) 0.0282(8) 0.0570(11) -0.0016(7) -0.0157(8) -0.0069(7)

loop_
_atom_type_symbol
_atom_type_description
_atom_type_scat_dispersion_real
_atom_type_scat_dispersion_imag
_atom_type_scat_source
C C 0.0148 0.0070 'International Tables Vol C Tables 4.2.6.8 and 6.1.1.4'
H H 0.0000 0.0000 'International Tables Vol C Tables 4.2.6.8 and 6.1.1.4'
O O 0.0389 0.0241 'International Tables Vol C Tables 4.2.6.8 and 6.1.1.4'
Si Si 0.2148 0.2488 'International Tables Vol C Tables 4.2.6.8 and 6.1.1.4'

loop_
_geom_angle_atom_site_label_1
_geom_angle_atom_site_label_2
_geom_angle_atom_site_label_3
_geom_angle
_geom_angle_site_symmetry_1
_geom_angle_site_symmetry_3
_geom_angle_publ_flag
O1 Si1 O2 109.51(6) . . ?
O1 Si1 C1 109.42(6) . . ?
O1 Si1 C7 108.48(6) . . ?
O2 Si1 C1 108.62(6) . . ?
O2 Si1 C7 108.56(6) . . ?
C7 Si1 C1 112.22(6) . . ?
O1 Si2 C13 108.08(6) 2_676 . ?
O1 Si2 C19 107.53(6) 2_676 . ?
O2 Si2 O1 111.22(6) . 2_676 ?
O2 Si2 C13 107.70(7) . . ?
O2 Si2 C19 109.87(6) . . ?
C13 Si2 C19 112.46(6) . . ?
Si1 O1 Si2 153.12(7) . 2_676 ?
Si2 O2 Si1 164.13(8) . . ?
C2 C1 Si1 120.74(12) . . ?
C2 C1 C6 116.76(15) . . ?
C6 C1 Si1 122.50(12) . . ?
C1 C2 H2 119.4 . . ?
C1 C2 C3 121.29(17) . . ?
C3 C2 H2 119.4 . . ?
C2 C3 H3 119.8 . . ?
C4 C3 C2 120.39(18) . . ?
C4 C3 H3 119.8 . . ?
C3 C4 H4 120.1 . . ?
C5 C4 C3 119.87(18) . . ?
C5 C4 H4 120.1 . . ?
C4 C5 H5 120.1 . . ?
C4 C5 C6 119.86(18) . . ?
C6 C5 H5 120.1 . . ?
C1 C6 H6 119.1 . . ?
C5 C6 C1 121.81(16) . . ?
C5 C6 H6 119.1 . . ?
C8 C7 Si1 122.30(11) . . ?
C8 C7 C12 117.43(14) . . ?
C12 C7 Si1 120.21(12) . . ?
C7 C8 H8 119.5 . . ?
C7 C8 C9 120.94(15) . . ?
C9 C8 H8 119.5 . . ?
C8 C9 H9 119.7 . . ?
C10 C9 C8 120.50(17) . . ?
C10 C9 H9 119.7 . . ?
C9 C10 H10 120.2 . . ?
C11 C10 C9 119.65(16) . . ?
C11 C10 H10 120.2 . . ?
C10 C11 H11 120.0 . . ?
C10 C11 C12 120.08(15) . . ?
C12 C11 H11 120.0 . . ?
C7 C12 H12 119.3 . . ?
C11 C12 C7 121.38(16) . . ?
C11 C12 H12 119.3 . . ?
C14 C13 Si2 120.66(12) . . ?
C18 C13 Si2 121.97(13) . . ?
C18 C13 C14 117.35(15) . . ?
C13 C14 H14 119.2 . . ?
C15 C14 C13 121.54(18) . . ?
C15 C14 H14 119.2 . . ?
C14 C15 H15 120.0 . . ?
C16 C15 C14 120.0(2) . . ?
C16 C15 H15 120.0 . . ?
C15 C16 H16 120.0 . . ?
C15 C16 C17 120.01(18) . . ?
C17 C16 H16 120.0 . . ?
C16 C17 H17 119.8 . . ?
C16 C17 C18 120.36(18) . . ?
C18 C17 H17 119.8 . . ?
C13 C18 C17 120.73(18) . . ?
C13 C18 H18 119.6 . . ?
C17 C18 H18 119.6 . . ?
C20 C19 Si2 121.98(13) . . ?
C24 C19 Si2 121.04(13) . . ?
C24 C19 C20 116.98(15) . . ?
C19 C20 H20 119.3 . . ?
C19 C20 C21 121.31(18) . . ?
C21 C20 H20 119.3 . . ?
C20 C21 H21 119.8 . . ?
C22 C21 C20 120.42(19) . . ?
C22 C21 H21 119.8 . . ?
C21 C22 H22 120.1 . . ?
C21 C22 C23 119.75(18) . . ?
C23 C22 H22 120.1 . . ?
C22 C23 H23 120.1 . . ?
C22 C23 C24 119.8(2) . . ?
C24 C23 H23 120.1 . . ?
C19 C24 C23 121.69(19) . . ?
C19 C24 H24 119.2 . . ?
C23 C24 H24 119.2 . . ?
O3 Si3 C25 107.19(6) . . ?
O3 Si3 C31 109.63(6) . . ?
O4 Si3 O3 109.94(5) . . ?
O4 Si3 C25 109.71(6) . . ?
O4 Si3 C31 109.62(6) . . ?
C31 Si3 C25 110.72(6) . . ?
O3 Si4 C37 110.99(6) 2_677 . ?
O3 Si4 C43 108.23(6) 2_677 . ?
O4 Si4 O3 110.71(5) . 2_677 ?
O4 Si4 C37 107.97(6) . . ?
O4 Si4 C43 109.80(6) . . ?
C37 Si4 C43 109.13(6) . . ?
Si4 O3 Si3 156.69(7) 2_677 . ?
Si4 O4 Si3 159.71(7) . . ?
C26 C25 Si3 122.03(11) . . ?
C26 C25 C30 117.53(13) . . ?
C30 C25 Si3 120.43(11) . . ?
C25 C26 H26 119.4 . . ?
C27 C26 C25 121.20(14) . . ?
C27 C26 H26 119.4 . . ?
C26 C27 H27 119.9 . . ?
C28 C27 C26 120.19(15) . . ?
C28 C27 H27 119.9 . . ?
C27 C28 H28 120.2 . . ?
C27 C28 C29 119.65(15) . . ?
C29 C28 H28 120.2 . . ?
C28 C29 H29 119.8 . . ?
C28 C29 C30 120.32(15) . . ?
C30 C29 H29 119.8 . . ?
C25 C30 H30 119.5 . . ?
C29 C30 C25 121.10(15) . . ?
C29 C30 H30 119.5 . . ?
C32 C31 Si3 123.37(11) . . ?
C36 C31 Si3 119.52(11) . . ?
C36 C31 C32 117.03(14) . . ?
C31 C32 H32 119.5 . . ?
C31 C32 C33 121.03(14) . . ?
C33 C32 H32 119.5 . . ?
C32 C33 H33 119.7 . . ?
C34 C33 C32 120.55(15) . . ?
C34 C33 H33 119.7 . . ?
C33 C34 H34 120.2 . . ?
C33 C34 C35 119.57(15) . . ?
C35 C34 H34 120.2 . . ?
C34 C35 H35 120.1 . . ?
C34 C35 C36 119.77(16) . . ?
C36 C35 H35 120.1 . . ?
C31 C36 H36 119.0 . . ?
C35 C36 C31 122.04(15) . . ?
C35 C36 H36 119.0 . . ?
C38 C37 Si4 122.16(12) . . ?
C42 C37 Si4 120.95(12) . . ?
C42 C37 C38 116.75(15) . . ?
C37 C38 H38 119.5 . . ?
C37 C38 C39 121.08(16) . . ?
C39 C38 H38 119.5 . . ?
C38 C39 H39 119.8 . . ?
C40 C39 C38 120.49(18) . . ?
C40 C39 H39 119.8 . . ?
C39 C40 H40 120.1 . . ?
C41 C40 C39 119.84(16) . . ?
C41 C40 H40 120.1 . . ?
C40 C41 H41 120.1 . . ?
C40 C41 C42 119.87(18) . . ?
C42 C41 H41 120.1 . . ?
C37 C42 C41 121.96(18) . . ?
C37 C42 H42 119.0 . . ?
C41 C42 H42 119.0 . . ?
C44 C43 Si4 123.14(12) . . ?
C44 C43 C48 117.37(14) . . ?
C48 C43 Si4 119.48(12) . . ?
C43 C44 H44 119.5 . . ?
C43 C44 C45 120.97(17) . . ?
C45 C44 H44 119.5 . . ?
C44 C45 H45 119.9 . . ?
C46 C45 C44 120.22(19) . . ?
C46 C45 H45 119.9 . . ?
C45 C46 H46 119.9 . . ?
C47 C46 C45 120.11(16) . . ?
C47 C46 H46 119.9 . . ?
C46 C47 H47 120.0 . . ?
C46 C47 C48 119.91(18) . . ?
C48 C47 H47 120.0 . . ?
C43 C48 H48 119.3 . . ?
C47 C48 C43 121.41(18) . . ?
C47 C48 H48 119.3 . . ?

loop_
_geom_bond_atom_site_label_1
_geom_bond_atom_site_label_2
_geom_bond_distance
_geom_bond_site_symmetry_2
_geom_bond_publ_flag
Si1 O1 1.6217(10) . ?
Si1 O2 1.6226(11) . ?
Si1 C1 1.8521(16) . ?
Si1 C7 1.8505(15) . ?
Si2 O1 1.6221(10) 2_676 ?
Si2 O2 1.6149(11) . ?
Si2 C13 1.8548(15) . ?
Si2 C19 1.8636(15) . ?
C1 C2 1.390(2) . ?
C1 C6 1.392(2) . ?
C2 H2 0.9500 . ?
C2 C3 1.390(3) . ?
C3 H3 0.9500 . ?
C3 C4 1.366(3) . ?
C4 H4 0.9500 . ?
C4 C5 1.366(3) . ?
C5 H5 0.9500 . ?
C5 C6 1.390(2) . ?
C6 H6 0.9500 . ?
C7 C8 1.386(2) . ?
C7 C12 1.397(2) . ?
C8 H8 0.9500 . ?
C8 C9 1.388(2) . ?
C9 H9 0.9500 . ?
C9 C10 1.374(3) . ?
C10 H10 0.9500 . ?
C10 C11 1.370(3) . ?
C11 H11 0.9500 . ?
C11 C12 1.384(2) . ?
C12 H12 0.9500 . ?
C13 C14 1.396(2) . ?
C13 C18 1.394(2) . ?
C14 H14 0.9500 . ?
C14 C15 1.390(2) . ?
C15 H15 0.9500 . ?
C15 C16 1.365(3) . ?
C16 H16 0.9500 . ?
C16 C17 1.376(3) . ?
C17 H17 0.9500 . ?
C17 C18 1.395(3) . ?
C18 H18 0.9500 . ?
C19 C20 1.390(2) . ?
C19 C24 1.389(2) . ?
C20 H20 0.9500 . ?
C20 C21 1.391(3) . ?
C21 H21 0.9500 . ?
C21 C22 1.366(3) . ?
C22 H22 0.9500 . ?
C22 C23 1.372(3) . ?
C23 H23 0.9500 . ?
C23 C24 1.392(3) . ?
C24 H24 0.9500 . ?
Si3 O3 1.6267(10) . ?
Si3 O4 1.6192(10) . ?
Si3 C25 1.8574(14) . ?
Si3 C31 1.8552(14) . ?
Si4 O3 1.6207(10) 2_677 ?
Si4 O4 1.6184(10) . ?
Si4 C37 1.8599(15) . ?
Si4 C43 1.8603(15) . ?
C25 C26 1.396(2) . ?
C25 C30 1.399(2) . ?
C26 H26 0.9500 . ?
C26 C27 1.389(2) . ?
C27 H27 0.9500 . ?
C27 C28 1.379(2) . ?
C28 H28 0.9500 . ?
C28 C29 1.381(3) . ?
C29 H29 0.9500 . ?
C29 C30 1.385(2) . ?
C30 H30 0.9500 . ?
C31 C32 1.388(2) . ?
C31 C36 1.387(2) . ?
C32 H32 0.9500 . ?
C32 C33 1.389(2) . ?
C33 H33 0.9500 . ?
C33 C34 1.369(2) . ?
C34 H34 0.9500 . ?
C34 C35 1.372(2) . ?
C35 H35 0.9500 . ?
C35 C36 1.384(2) . ?
C36 H36 0.9500 . ?
C37 C38 1.391(2) . ?
C37 C42 1.391(2) . ?
C38 H38 0.9500 . ?
C38 C39 1.396(2) . ?
C39 H39 0.9500 . ?
C39 C40 1.367(3) . ?
C40 H40 0.9500 . ?
C40 C41 1.364(3) . ?
C41 H41 0.9500 . ?
C41 C42 1.392(3) . ?
C42 H42 0.9500 . ?
C43 C44 1.389(2) . ?
C43 C48 1.399(2) . ?
C44 H44 0.9500 . ?
C44 C45 1.397(2) . ?
C45 H45 0.9500 . ?
C45 C46 1.372(3) . ?
C46 H46 0.9500 . ?
C46 C47 1.369(3) . ?
C47 H47 0.9500 . ?
C47 C48 1.390(2) . ?
C48 H48 0.9500 . ?
